data_7721137
loop_
_publ_author_name
'Langwald, Jan'
'Burguera Pi\~na, Sergi'
'Frontera, Antonio'
'Wickleder, Mathias Siegfried'

_publ_section_title
;
 Chalcogen Bonding vs. Weakly Coordinating Anions -- A Solid State Study
 on Halidoselenium Cations in an Oxoanionic Environment
;
_journal_name_full 'Dalton Transactions'
_journal_paper_doi 10.1039/D6DT01140C
_journal_year 2026
_chemical_formula_moiety '2(I4 Se2), 2(O13 S4), O3 S'
_chemical_formula_sum 'I8 O29 S9 Se4'
_chemical_formula_weight 2083.58
_chemical_melting_point ?
_chemical_properties_physical Moisture-sensitive
_space_group_crystal_system triclinic
_space_group_IT_number 2
_space_group_name_Hall '-P 1'
_space_group_name_H-M_alt 'P -1'
_atom_sites_solution_primary dual
_audit_creation_date 2025-09-18
_audit_creation_method
;FinalCif V154 by Daniel Kratzert, Freiburg 2025, 
https://dkratzert.de/finalcif.html
;
_audit_update_record
;
2025-10-01 deposited with the CCDC.	2026-06-11 downloaded from the CCDC.
;
_cell_angle_alpha 102.280(5)
_cell_angle_beta 97.127(5)
_cell_angle_gamma 94.689(5)
_cell_formula_units_Z 1
_cell_length_a 9.9380(12)
_cell_length_b 10.1369(13)
_cell_length_c 10.4593(15)
_cell_measurement_reflns_used 9905
_cell_measurement_temperature 100.00
_cell_measurement_theta_max 28.686
_cell_measurement_theta_min 2.542
_cell_volume 1015.2(2)
_computing_cell_refinement 'SAINT V8.40B (?, 2016)'
_computing_data_reduction 'SAINT V8.40B (?, 2016)'
_computing_molecular_graphics 'Olex2 1.5 (Dolomanov et al., 2009)'
_computing_publication_material 'Olex2 1.5 (Dolomanov et al., 2009)'
_computing_structure_refinement 'SHELXL 2018/3 (Sheldrick, 2015)'
_computing_structure_solution 'SHELXT 2018/2 (Sheldrick, 2018)'
_diffrn_ambient_environment N2
_diffrn_ambient_temperature 100.00
_diffrn_detector CPAD
_diffrn_detector_area_resol_mean 7.41
_diffrn_detector_type 'Bruker PHOTON III'
_diffrn_measured_fraction_theta_full 0.999
_diffrn_measured_fraction_theta_max 0.999
_diffrn_measurement_device 'three-circle diffractometer'
_diffrn_measurement.device 'KAPPA diffractometer'

_diffrn_measurement_device_type 'BRUKER D8 Venture'
_diffrn_measurement_method '\f and \w scans'
_diffrn_measurement_specimen_support 'MiTeGen micromount'
_diffrn_radiation_monochromator 'multilayer mirror'
_diffrn_radiation_type MoK\a
_diffrn_radiation.type 'Mo K\a'

_diffrn_radiation_wavelength 0.71073
_diffrn_reflns_av_R_equivalents 0.0411
_diffrn_reflns_av_unetI/netI 0.0263
_diffrn_reflns_Laue_measured_fraction_full 0.999
_diffrn_reflns_Laue_measured_fraction_max 0.999
_diffrn_reflns_limit_h_max 13
_diffrn_reflns_limit_h_min -13
_diffrn_reflns_limit_k_max 13
_diffrn_reflns_limit_k_min -13
_diffrn_reflns_limit_l_max 14
_diffrn_reflns_limit_l_min -14
_diffrn_reflns_number 35166
_diffrn_reflns_point_group_measured_fraction_full 0.999
_diffrn_reflns_point_group_measured_fraction_max 0.999
_diffrn_reflns_theta_full 25.242
_diffrn_reflns_theta_max 28.712
_diffrn_reflns_theta_min 2.014
_diffrn_source 'microfocus sealed tube'
_diffrn_source_current 1.4
_diffrn_source_power 0.07
_diffrn_source_type 'INCOATEC I\mS 3.0'
_diffrn_source_voltage 50.0
_exptl_absorpt_coefficient_mu 10.245
_exptl_absorpt_correction_T_max 0.7458
_exptl_absorpt_correction_T_min 0.4863
_exptl_absorpt_correction_type multi-scan
_exptl_absorpt_process_details
;
SADABS-2016/2 (Bruker,2016/2) was used for absorption correction.
wR2(int) was 0.0947 before and 0.0508 after correction.
The Ratio of minimum to maximum transmission is 0.6521.
The \l/2 correction factor is Not present.
;
_exptl_crystal_colour red
_exptl_crystal_colour_primary red
_exptl_crystal_density_diffrn 3.408
_exptl_crystal_density_meas ?
_exptl_crystal_density_method 'not measured'
_exptl_crystal_description plate
_exptl_crystal_F_000 936
_exptl_crystal_size_max 0.08
_exptl_crystal_size_mid 0.07
_exptl_crystal_size_min 0.01
_refine_diff_density_max 1.535
_refine_diff_density_min -1.197
_refine_diff_density_rms 0.277
_refine_ls_extinction_method none
_refine_ls_goodness_of_fit_ref 1.114
_refine_ls_hydrogen_treatment undef
_refine_ls_matrix_type full
_refine_ls_number_parameters 244
_refine_ls_number_reflns 5257
_refine_ls_number_restraints 0
_refine_ls_restrained_S_all 1.114
_refine_ls_R_factor_all 0.0465
_refine_ls_R_factor_gt 0.0387
_refine_ls_shift/su_max 0.001
_refine_ls_shift/su_mean 0.000
_refine_ls_structure_factor_coef Fsqd
_refine_ls_weighting_details 'w=1/[\s^2^(Fo^2^)+(0.0178P)^2^+19.2725P] where P=(Fo^2^+2Fc^2^)/3'
_refine_ls_weighting_scheme calc
_refine_ls_wR_factor_gt 0.0790
_refine_ls_wR_factor_ref 0.0829
_reflns_Friedel_coverage 0.000
_reflns_number_gt 4554
_reflns_number_total 5257
_reflns_threshold_expression 'I > 2\s(I)'
_cod_data_source_file d6dt01140c2.cif
_cod_data_source_block mo_langwald_jl_383
_cod_depositor_comments
;
The following automatic conversions were performed:

data item '_chemical_melting_point' value 'not measured' was changed
to '?' -- the value is undefined or not given.

data item '_exptl_crystal_density_meas' value 'not measured' was
changed to '?' -- the value is perceived as not measured.

Automatic conversion script
Id: cif_fix_values 8170 2020-07-09 18:12:32Z antanas 
;
_cod_database_code 7721137
_shelx_shelxl_version_number 2018/3
_shelx_space_group_comment
;
The symmetry employed for this shelxl refinement is uniquely defined
by the following loop, which should always be used as a source of
symmetry information in preference to the above space-group names.
They are only intended as comments.
;
_shelx_estimated_absorpt_t_min 0.495
_shelx_estimated_absorpt_t_max 0.904
_diffrn_measurement_ambient_temperature_device_make 'Oxford Cryostream 800'
_diffrn_measurement_device_typ 'Bruker D8 VENTURE dual wavelength Mo/Ag'
_olex2_refinement_description
;
1. Others
 Fixed Sof: S5(0.5) O51(0.5) O52(0.5) O53(0.5)
;
_olex2_submission_special_instructions 'No special instructions were received'

loop_
_space_group_symop_operation_xyz
'x, y, z'
'-x, -y, -z'

loop_
_atom_site_label
_atom_site_type_symbol
_atom_site_fract_x
_atom_site_fract_y
_atom_site_fract_z
_atom_site_U_iso_or_equiv
_atom_site_adp_type
_atom_site_occupancy
_atom_site_site_symmetry_order
_atom_site_calc_flag
_atom_site_refinement_flags_posn
_atom_site_refinement_flags_adp
_atom_site_refinement_flags_occupancy
_atom_site_disorder_assembly
_atom_site_disorder_group
I1 I 0.45970(4) 0.67551(4) 1.13634(4) 0.01269(9) Uani 1 1 d . . . . .
I2 I 0.19593(5) 0.93774(5) 1.15611(5) 0.01920(11) Uani 1 1 d . . . . .
I3 I 0.21037(4) 0.95930(4) 0.81365(5) 0.01479(10) Uani 1 1 d . . . . .
I4 I 0.48278(4) 0.72096(4) 0.79660(4) 0.01340(10) Uani 1 1 d . . . . .
Se1 Se 0.21800(6) 0.69729(6) 1.05734(7) 0.01056(13) Uani 1 1 d . . . . .
Se2 Se 0.23394(6) 0.71626(6) 0.80412(6) 0.01012(13) Uani 1 1 d . . . . .
S1 S 0.84604(15) 0.67719(15) 0.83313(15) 0.0080(3) Uani 1 1 d . . . . .
S2 S 0.77504(17) 0.52974(16) 0.56158(16) 0.0135(3) Uani 1 1 d . . . . .
S3 S 0.8138(2) 0.78146(18) 0.47216(17) 0.0189(3) Uani 1 1 d . . . . .
S4 S 0.84533(16) 0.65238(15) 0.20124(16) 0.0107(3) Uani 1 1 d . . . . .
O11 O 0.7862(5) 0.5703(5) 0.8843(5) 0.0134(9) Uani 1 1 d . . . . .
O12 O 0.9802(5) 0.7392(5) 0.8933(5) 0.0127(9) Uani 1 1 d . . . . .
O13 O 0.7534(4) 0.7716(4) 0.7986(5) 0.0113(9) Uani 1 1 d . . . . .
O21 O 0.6562(6) 0.4744(5) 0.6018(5) 0.0220(11) Uani 1 1 d . . . . .
O22 O 0.8431(6) 0.4543(6) 0.4658(5) 0.0230(11) Uani 1 1 d . . . . .
O31 O 0.9042(7) 0.8493(6) 0.5872(5) 0.0294(14) Uani 1 1 d . . . . .
O32 O 0.7134(7) 0.8495(6) 0.4113(6) 0.0284(13) Uani 1 1 d . . . . .
O41 O 0.9573(5) 0.5797(5) 0.1672(5) 0.0204(11) Uani 1 1 d . . . . .
O42 O 0.8328(6) 0.7765(5) 0.1589(5) 0.0186(10) Uani 1 1 d . . . . .
O43 O 0.7183(5) 0.5697(5) 0.1961(5) 0.0160(10) Uani 1 1 d . . . . .
O121 O 0.8856(5) 0.5977(5) 0.6812(5) 0.0122(9) Uani 1 1 d . . . . .
O231 O 0.7218(5) 0.6583(5) 0.5060(5) 0.0174(10) Uani 1 1 d . . . . .
O341 O 0.9015(5) 0.7103(5) 0.3726(5) 0.0175(10) Uani 1 1 d . . . . .
S5 S 0.5326(4) 1.0244(4) 0.5041(5) 0.0255(9) Uani 0.5 1 d . . P A -1
O51 O 0.504(3) 0.942(2) 0.591(3) 0.051(7) Uani 0.5 1 d . . P A -1
O52 O 0.469(3) 0.996(2) 0.380(2) 0.056(7) Uani 0.5 1 d . . P A -1
O53 O 0.6264(18) 1.1410(14) 0.5445(16) 0.049(4) Uani 0.5 1 d . . P A -1

loop_
_atom_site_aniso_label
_atom_site_aniso_U_11
_atom_site_aniso_U_22
_atom_site_aniso_U_33
_atom_site_aniso_U_23
_atom_site_aniso_U_13
_atom_site_aniso_U_12
I1 0.00957(18) 0.01204(19) 0.0169(2) 0.00518(16) -0.00016(15) 0.00179(14)
I2 0.0192(2) 0.0144(2) 0.0203(2) -0.00354(17) -0.00323(17) 0.00898(17)
I3 0.01151(19) 0.01105(19) 0.0250(2) 0.00995(17) 0.00326(16) 0.00308(14)
I4 0.00962(18) 0.01346(19) 0.0202(2) 0.00719(16) 0.00618(15) 0.00429(14)
Se1 0.0078(3) 0.0086(3) 0.0158(3) 0.0037(2) 0.0017(2) 0.0017(2)
Se2 0.0070(3) 0.0089(3) 0.0147(3) 0.0028(2) 0.0017(2) 0.0013(2)
S1 0.0072(6) 0.0078(6) 0.0095(7) 0.0037(5) 0.0009(5) 0.0007(5)
S2 0.0169(7) 0.0116(7) 0.0112(7) 0.0015(6) 0.0011(6) 0.0017(6)
S3 0.0297(9) 0.0160(8) 0.0109(8) 0.0037(6) 0.0020(7) 0.0014(7)
S4 0.0118(7) 0.0092(7) 0.0128(7) 0.0061(6) 0.0018(6) 0.0020(5)
O11 0.015(2) 0.012(2) 0.015(2) 0.0054(18) 0.0047(18) 0.0008(17)
O12 0.010(2) 0.012(2) 0.015(2) 0.0036(18) -0.0002(17) -0.0002(17)
O13 0.010(2) 0.007(2) 0.018(2) 0.0043(17) 0.0010(17) 0.0045(16)
O21 0.029(3) 0.016(2) 0.018(3) 0.002(2) 0.001(2) -0.005(2)
O22 0.032(3) 0.023(3) 0.013(2) -0.002(2) 0.005(2) 0.011(2)
O31 0.048(4) 0.024(3) 0.011(3) 0.002(2) 0.000(2) -0.016(3)
O32 0.045(4) 0.023(3) 0.022(3) 0.006(2) 0.010(3) 0.017(3)
O41 0.020(3) 0.024(3) 0.020(3) 0.008(2) 0.006(2) 0.011(2)
O42 0.036(3) 0.009(2) 0.015(2) 0.0090(19) 0.005(2) 0.008(2)
O43 0.012(2) 0.015(2) 0.021(3) 0.008(2) 0.0001(19) -0.0027(18)
O121 0.011(2) 0.014(2) 0.012(2) 0.0018(18) 0.0034(17) 0.0031(17)
O231 0.017(2) 0.020(2) 0.016(2) 0.005(2) 0.0030(19) 0.0024(19)
O341 0.015(2) 0.024(3) 0.015(2) 0.010(2) 0.0009(19) 0.0017(19)
S5 0.031(3) 0.027(3) 0.0188(18) 0.0045(19) 0.002(2) 0.0103(18)
O51 0.053(12) 0.046(12) 0.076(19) 0.041(13) 0.033(13) 0.026(11)
O52 0.070(16) 0.069(16) 0.030(9) 0.009(12) 0.002(9) 0.042(15)
O53 0.073(11) 0.023(7) 0.051(9) 0.001(6) 0.018(8) 0.007(7)

loop_
_atom_type_symbol
_atom_type_description
_atom_type_scat_dispersion_real
_atom_type_scat_dispersion_imag
_atom_type_scat_source
I I -0.4742 1.8119 'International Tables Vol C Tables 4.2.6.8 and 6.1.1.4'
O O 0.0106 0.0060 'International Tables Vol C Tables 4.2.6.8 and 6.1.1.4'
S S 0.1246 0.1234 'International Tables Vol C Tables 4.2.6.8 and 6.1.1.4'
Se Se -0.0929 2.2259 'International Tables Vol C Tables 4.2.6.8 and 6.1.1.4'

loop_
_geom_angle_atom_site_label_1
_geom_angle_atom_site_label_2
_geom_angle_atom_site_label_3
_geom_angle
_geom_angle_site_symmetry_1
_geom_angle_site_symmetry_3
_geom_angle_publ_flag
I1 Se1 Se2 100.84(3) . . ?
I2 Se1 I1 102.76(3) . . ?
I2 Se1 Se2 99.34(3) . . ?
I3 Se2 I4 98.99(3) . . ?
I3 Se2 Se1 102.43(3) . . ?
I4 Se2 Se1 102.10(3) . . ?
O11 S1 O12 117.9(3) . . ?
O11 S1 O13 115.0(3) . . ?
O11 S1 O121 104.9(3) . . ?
O12 S1 O13 114.4(3) . . ?
O12 S1 O121 98.4(3) . . ?
O13 S1 O121 102.7(3) . . ?
O21 S2 O121 112.1(3) . . ?
O21 S2 O231 102.3(3) . . ?
O22 S2 O21 122.5(3) . . ?
O22 S2 O121 106.6(3) . . ?
O22 S2 O231 108.1(3) . . ?
O121 S2 O231 103.6(3) . . ?
O31 S3 O32 121.3(4) . . ?
O31 S3 O231 109.0(3) . . ?
O31 S3 O341 107.0(4) . . ?
O32 S3 O231 101.9(3) . . ?
O32 S3 O341 111.9(3) . . ?
O341 S3 O231 104.2(3) . . ?
O41 S4 O42 117.8(3) . . ?
O41 S4 O43 115.6(3) . . ?
O41 S4 O341 98.4(3) . . ?
O42 S4 O43 115.4(3) . . ?
O42 S4 O341 102.4(3) . . ?
O43 S4 O341 103.2(3) . . ?
S2 O121 S1 122.9(3) . . ?
S3 O231 S2 127.4(3) . . ?
S3 O341 S4 124.2(3) . . ?
O51 S5 O53 121.3(14) . . ?
O52 S5 O51 121.4(15) . . ?
O52 S5 O53 117.3(14) . . ?

loop_
_geom_bond_atom_site_label_1
_geom_bond_atom_site_label_2
_geom_bond_distance
_geom_bond_site_symmetry_2
_geom_bond_publ_flag
I1 Se1 2.4846(8) . ?
I2 Se1 2.4756(8) . ?
I3 Se2 2.4759(8) . ?
I4 Se2 2.4809(8) . ?
Se1 Se2 2.7189(10) . ?
S1 O11 1.426(5) . ?
S1 O12 1.433(5) . ?
S1 O13 1.450(4) . ?
S1 O121 1.730(5) . ?
S2 O21 1.415(6) . ?
S2 O22 1.405(5) . ?
S2 O121 1.554(5) . ?
S2 O231 1.636(5) . ?
S3 O31 1.416(6) . ?
S3 O32 1.420(6) . ?
S3 O231 1.612(5) . ?
S3 O341 1.540(5) . ?
S4 O41 1.424(5) . ?
S4 O42 1.430(5) . ?
S4 O43 1.446(5) . ?
S4 O341 1.767(5) . ?
S5 O51 1.40(2) . ?
S5 O52 1.33(3) . ?
S5 O53 1.398(16) . ?

loop_
_geom_torsion_atom_site_label_1
_geom_torsion_atom_site_label_2
_geom_torsion_atom_site_label_3
_geom_torsion_atom_site_label_4
_geom_torsion
_geom_torsion_site_symmetry_1
_geom_torsion_site_symmetry_2
_geom_torsion_site_symmetry_3
_geom_torsion_site_symmetry_4
_geom_torsion_publ_flag
O11 S1 O121 S2 67.8(4) . . . . ?
O12 S1 O121 S2 -170.3(3) . . . . ?
O13 S1 O121 S2 -52.8(4) . . . . ?
O21 S2 O121 S1 -32.2(4) . . . . ?
O21 S2 O231 S3 166.8(4) . . . . ?
O22 S2 O121 S1 -168.8(3) . . . . ?
O22 S2 O231 S3 -62.7(5) . . . . ?
O31 S3 O231 S2 -58.5(5) . . . . ?
O31 S3 O341 S4 -161.9(4) . . . . ?
O32 S3 O231 S2 172.0(4) . . . . ?
O32 S3 O341 S4 -26.7(5) . . . . ?
O41 S4 O341 S3 -171.3(4) . . . . ?
O42 S4 O341 S3 67.7(4) . . . . ?
O43 S4 O341 S3 -52.5(4) . . . . ?
O121 S2 O231 S3 50.1(4) . . . . ?
O231 S2 O121 S1 77.3(4) . . . . ?
O231 S3 O341 S4 82.7(4) . . . . ?
O341 S3 O231 S2 55.4(5) . . . . ?
